data_1575086
loop_
_publ_author_name
'You, Fen'
'Zhao, Yanan'
'Shi, Xiaochao'

_publ_section_title
;
 Octahydrofluorenyl rare-earth metal-catalyzed simultaneous chain-growth
 and step-growth polymerization of para-methoxystyrene
;
_journal_issue 32
_journal_name_full 'Polymer Chemistry'
_journal_page_first 3650
_journal_page_last 3660
_journal_paper_doi 10.1039/D5PY00591D
_journal_volume 16
_journal_year 2025
_chemical_formula_sum 'C32 H43 Er N2'
_chemical_formula_weight 622.94
_space_group_crystal_system monoclinic
_space_group_IT_number 15
_space_group_name_Hall '-C 2yc'
_space_group_name_H-M_alt 'C 1 2/c 1'
_atom_sites_solution_hydrogens mixed
_audit_creation_method SHELXL-2016/6
_audit_update_record
;
2024-10-23 deposited with the CCDC.	2025-07-08 downloaded from the CCDC.
;
_cell_angle_alpha 90
_cell_angle_beta 108.195(2)
_cell_angle_gamma 90
_cell_formula_units_Z 8
_cell_length_a 35.403(3)
_cell_length_b 10.1885(10)
_cell_length_c 16.1303(11)
_cell_measurement_reflns_used 9993
_cell_measurement_temperature 173(2)
_cell_measurement_theta_max 26.26
_cell_measurement_theta_min 2.37
_cell_volume 5527.3(8)
_computing_cell_refinement 'Bruker SAINT'
_computing_data_collection 'Bruker APEX2'
_computing_data_reduction 'Bruker SAINT'
_computing_molecular_graphics 'Bruker SHELXTL'
_computing_publication_material 'Bruker SHELXTL'
_computing_structure_refinement 'SHELXL-2016/6 (Sheldrick, 2016)'
_computing_structure_solution 'SHELXT 2018/2 (Sheldrick, 2018)'
_diffrn_ambient_temperature 173(2)
_diffrn_measured_fraction_theta_full 1.000
_diffrn_measured_fraction_theta_max 0.999
_diffrn_measurement_device_type 'Bruker APEX-II CCD'
_diffrn_measurement_method '\f and \w scans'
_diffrn_radiation_type MoK\a
_diffrn_radiation_wavelength 0.71073
_diffrn_reflns_av_R_equivalents 0.0737
_diffrn_reflns_av_unetI/netI 0.0302
_diffrn_reflns_Laue_measured_fraction_full 1.000
_diffrn_reflns_Laue_measured_fraction_max 0.999
_diffrn_reflns_limit_h_max 44
_diffrn_reflns_limit_h_min -44
_diffrn_reflns_limit_k_max 12
_diffrn_reflns_limit_k_min -12
_diffrn_reflns_limit_l_max 19
_diffrn_reflns_limit_l_min -20
_diffrn_reflns_number 61719
_diffrn_reflns_point_group_measured_fraction_full 1.000
_diffrn_reflns_point_group_measured_fraction_max 0.999
_diffrn_reflns_theta_full 25.242
_diffrn_reflns_theta_max 26.394
_diffrn_reflns_theta_min 2.372
_exptl_absorpt_coefficient_mu 3.059
_exptl_absorpt_correction_T_max 0.745
_exptl_absorpt_correction_T_min 0.654
_exptl_absorpt_correction_type multi-scan
_exptl_absorpt_process_details sadabs
_exptl_crystal_colour white
_exptl_crystal_density_diffrn 1.497
_exptl_crystal_description block
_exptl_crystal_F_000 2536
_exptl_crystal_size_max 0.240
_exptl_crystal_size_mid 0.210
_exptl_crystal_size_min 0.180
_refine_diff_density_max 0.826
_refine_diff_density_min -1.620
_refine_diff_density_rms 0.100
_refine_ls_extinction_method none
_refine_ls_goodness_of_fit_ref 1.081
_refine_ls_hydrogen_treatment mixed
_refine_ls_matrix_type full
_refine_ls_number_parameters 374
_refine_ls_number_reflns 5671
_refine_ls_number_restraints 69
_refine_ls_restrained_S_all 1.076
_refine_ls_R_factor_all 0.0347
_refine_ls_R_factor_gt 0.0272
_refine_ls_shift/su_max 0.002
_refine_ls_shift/su_mean 0.000
_refine_ls_structure_factor_coef Fsqd
_refine_ls_weighting_details 'w=1/[\s^2^(Fo^2^)+(0.0128P)^2^+24.9650P] where P=(Fo^2^+2Fc^2^)/3'
_refine_ls_weighting_scheme calc
_refine_ls_wR_factor_gt 0.0555
_refine_ls_wR_factor_ref 0.0595
_reflns_Friedel_coverage 0.000
_reflns_number_gt 4863
_reflns_number_total 5671
_reflns_threshold_expression 'I > 2\s(I)'
_cod_data_source_file d5py00591d2.cif
_cod_data_source_block mo_211201a_0m_a
_cod_depositor_comments 'Adding full bibliography for 1575083--1575086.cif.'
_cod_original_cell_volume 5527.4(8)
_cod_original_sg_symbol_H-M 'C 2/c'
_cod_database_code 1575086
_shelx_shelxl_version_number 2016/6
_shelx_space_group_comment
; 
The symmetry employed for this shelxl refinement is uniquely defined 
by the following loop, which should always be used as a source of 
symmetry information in preference to the above space-group names. 
They are only intended as comments. 
;
_shelx_estimated_absorpt_t_min 0.527
_shelx_estimated_absorpt_t_max 0.609

loop_
_space_group_symop_operation_xyz
'x, y, z'
'-x, y, -z+1/2'
'x+1/2, y+1/2, z'
'-x+1/2, y+1/2, -z+1/2'
'-x, -y, -z'
'x, -y, z-1/2'
'-x+1/2, -y+1/2, -z'
'x+1/2, -y+1/2, z-1/2'

loop_
_atom_site_label
_atom_site_type_symbol
_atom_site_fract_x
_atom_site_fract_y
_atom_site_fract_z
_atom_site_U_iso_or_equiv
_atom_site_adp_type
_atom_site_occupancy
_atom_site_site_symmetry_order
_atom_site_calc_flag
_atom_site_refinement_flags_posn
_atom_site_refinement_flags_adp
_atom_site_refinement_flags_occupancy
_atom_site_disorder_assembly
_atom_site_disorder_group
Er1 Er 0.37974(2) 0.26097(2) 0.45572(2) 0.01860(5) Uani 1 1 d . . . . .
N1 N 0.32457(9) 0.4016(3) 0.47613(19) 0.0249(7) Uani 1 1 d . . . . .
N2 N 0.38233(10) 0.0142(3) 0.4637(2) 0.0326(7) Uani 1 1 d . . . . .
C1 C 0.41359(11) 0.4617(3) 0.4068(2) 0.0249(8) Uani 1 1 d . . . . .
C2 C 0.41485(10) 0.3601(3) 0.3474(2) 0.0208(7) Uani 1 1 d . . . . .
C3 C 0.39689(12) 0.3599(4) 0.2500(2) 0.0300(8) Uani 1 1 d . . . . .
H3A H 0.409226 0.430229 0.224845 0.036 Uiso 1 1 calc R U . . .
H3B H 0.368066 0.378517 0.234455 0.036 Uiso 1 1 calc R U . . .
C4 C 0.40296(15) 0.2294(5) 0.2118(3) 0.0474(11) Uani 1 1 d . . . . .
H4A H 0.384231 0.164389 0.222470 0.057 Uiso 1 1 calc R U . . .
H4B H 0.396940 0.238753 0.147856 0.057 Uiso 1 1 calc R U . . .
C5 C 0.44485(15) 0.1798(5) 0.2506(3) 0.0477(12) Uani 1 1 d . . . . .
H5A H 0.463526 0.245781 0.240686 0.057 Uiso 1 1 calc R U . . .
H5B H 0.448038 0.098141 0.220230 0.057 Uiso 1 1 calc R U . . .
C6 C 0.45572(13) 0.1523(4) 0.3486(3) 0.0347(9) Uani 1 1 d . . . . .
H6A H 0.443257 0.068995 0.358018 0.042 Uiso 1 1 calc R U . . .
H6B H 0.484910 0.142768 0.373775 0.042 Uiso 1 1 calc R U . . .
C7 C 0.44162(10) 0.2629(4) 0.3937(2) 0.0243(7) Uani 1 1 d . . . . .
C8 C 0.45663(11) 0.3030(4) 0.4822(2) 0.0270(8) Uani 1 1 d D . . . .
C9 C 0.4913(7) 0.263(2) 0.5582(14) 0.028(4) Uani 0.49(4) 1 d . U P A 1
H9A H 0.515737 0.269328 0.541075 0.033 Uiso 0.49(4) 1 calc R U P A 1
H9B H 0.487889 0.170383 0.572305 0.033 Uiso 0.49(4) 1 calc R U P A 1
C10 C 0.4969(5) 0.345(3) 0.6392(11) 0.034(4) Uani 0.49(4) 1 d . U P A 1
H10A H 0.477737 0.314169 0.668624 0.040 Uiso 0.49(4) 1 calc R U P A 1
H10B H 0.523976 0.328805 0.679588 0.040 Uiso 0.49(4) 1 calc R U P A 1
C11 C 0.4914(6) 0.489(3) 0.6231(14) 0.036(4) Uani 0.49(4) 1 d . U P A 1
H11A H 0.510455 0.519437 0.593604 0.043 Uiso 0.49(4) 1 calc R U P A 1
H11B H 0.497724 0.534592 0.679923 0.043 Uiso 0.49(4) 1 calc R U P A 1
C12 C 0.4490(7) 0.526(2) 0.5670(13) 0.029(3) Uani 0.49(4) 1 d . U P A 1
H12A H 0.448054 0.617296 0.545330 0.035 Uiso 0.49(4) 1 calc R U P A 1
H12B H 0.430023 0.517036 0.600547 0.035 Uiso 0.49(4) 1 calc R U P A 1
C9' C 0.4900(7) 0.224(2) 0.5485(13) 0.031(4) Uani 0.51(4) 1 d D U P A 2
H9'1 H 0.481367 0.132380 0.551363 0.037 Uiso 0.51(4) 1 calc R U P A 2
H9'2 H 0.514212 0.223726 0.530319 0.037 Uiso 0.51(4) 1 calc R U P A 2
C10' C 0.4986(6) 0.290(3) 0.6382(11) 0.034(4) Uani 0.51(4) 1 d D U P A 2
H10C H 0.479017 0.260237 0.666370 0.041 Uiso 0.51(4) 1 calc R U P A 2
H10D H 0.525432 0.264392 0.675968 0.041 Uiso 0.51(4) 1 calc R U P A 2
C11' C 0.4966(5) 0.438(3) 0.6295(12) 0.035(4) Uani 0.51(4) 1 d D U P A 2
H11C H 0.515606 0.467103 0.599409 0.042 Uiso 0.51(4) 1 calc R U P A 2
H11D H 0.504759 0.477602 0.688354 0.042 Uiso 0.51(4) 1 calc R U P A 2
C12' C 0.4551(6) 0.486(2) 0.5786(12) 0.027(3) Uani 0.51(4) 1 d D U P A 2
H12C H 0.436758 0.465054 0.612186 0.033 Uiso 0.51(4) 1 calc R U P A 2
H12D H 0.455755 0.582283 0.572449 0.033 Uiso 0.51(4) 1 calc R U P A 2
C13 C 0.43944(12) 0.4251(4) 0.4896(2) 0.0297(9) Uani 1 1 d D . . . .
C14 C 0.39444(13) 0.5932(4) 0.3794(3) 0.0406(11) Uani 1 1 d . . . . .
H14A H 0.412736 0.649826 0.361043 0.061 Uiso 1 1 calc R U . . .
H14B H 0.388204 0.633858 0.428640 0.061 Uiso 1 1 calc R U . . .
H14C H 0.369889 0.581541 0.330690 0.061 Uiso 1 1 calc R U . . .
C15 C 0.31975(11) 0.2387(4) 0.3321(2) 0.0277(8) Uani 1 1 d D . . . .
H15A H 0.3025(11) 0.187(3) 0.356(2) 0.023(10) Uiso 1 1 d D . . . .
H15B H 0.3205(12) 0.202(4) 0.278(2) 0.028(10) Uiso 1 1 d D . . . .
C16 C 0.30548(10) 0.3762(4) 0.3184(2) 0.0255(8) Uani 1 1 d . . . . .
C17 C 0.30783(10) 0.4598(3) 0.3889(2) 0.0237(7) Uani 1 1 d . . . . .
C18 C 0.29557(12) 0.5888(4) 0.3767(3) 0.0355(9) Uani 1 1 d . . . . .
H18 H 0.296615 0.641992 0.425755 0.043 Uiso 1 1 calc R U . . .
C19 C 0.28181(13) 0.6411(5) 0.2939(4) 0.0486(13) Uani 1 1 d . . . . .
H19 H 0.273573 0.730189 0.285753 0.058 Uiso 1 1 calc R U . . .
C20 C 0.28010(13) 0.5631(5) 0.2233(3) 0.0501(13) Uani 1 1 d . . . . .
H20 H 0.271088 0.599169 0.166134 0.060 Uiso 1 1 calc R U . . .
C21 C 0.29137(12) 0.4326(4) 0.2345(3) 0.0360(9) Uani 1 1 d . . . . .
H21 H 0.289565 0.380002 0.184784 0.043 Uiso 1 1 calc R U . . .
C22 C 0.29302(12) 0.3290(4) 0.4992(3) 0.0333(9) Uani 1 1 d . . . . .
H22A H 0.271411 0.389392 0.498802 0.050 Uiso 1 1 calc R U . . .
H22B H 0.304086 0.290771 0.557542 0.050 Uiso 1 1 calc R U . . .
H22C H 0.282690 0.258889 0.456580 0.050 Uiso 1 1 calc R U . . .
C23 C 0.34138(13) 0.4988(4) 0.5456(3) 0.0396(10) Uani 1 1 d . . . . .
H23A H 0.361597 0.551155 0.530832 0.059 Uiso 1 1 calc R U . . .
H23B H 0.353545 0.453162 0.601012 0.059 Uiso 1 1 calc R U . . .
H23C H 0.320159 0.556559 0.551075 0.059 Uiso 1 1 calc R U . . .
C24 C 0.39564(13) 0.1883(4) 0.6078(3) 0.0354(9) Uani 1 1 d D . . . .
H24A H 0.3971(13) 0.242(4) 0.660(2) 0.041(12) Uiso 1 1 d D . . . .
H24B H 0.4217(12) 0.157(5) 0.611(3) 0.053(14) Uiso 1 1 d D . . . .
C25 C 0.36434(12) 0.0894(4) 0.5904(3) 0.0321(9) Uani 1 1 d . . . . .
C26 C 0.35565(13) 0.0058(4) 0.5168(3) 0.0342(9) Uani 1 1 d . . . . .
C27 C 0.32302(15) -0.0778(4) 0.4969(3) 0.0471(12) Uani 1 1 d . . . . .
H27 H 0.317851 -0.133489 0.447417 0.057 Uiso 1 1 calc R U . . .
C28 C 0.29798(15) -0.0817(5) 0.5474(4) 0.0563(14) Uani 1 1 d . . . . .
H28 H 0.275658 -0.138835 0.532695 0.068 Uiso 1 1 calc R U . . .
C29 C 0.30592(14) -0.0012(5) 0.6197(3) 0.0501(13) Uani 1 1 d . . . . .
H29 H 0.289091 -0.003996 0.655470 0.060 Uiso 1 1 calc R U . . .
C30 C 0.33765(13) 0.0822(4) 0.6404(3) 0.0401(10) Uani 1 1 d . . . . .
H30 H 0.342083 0.137492 0.690016 0.048 Uiso 1 1 calc R U . . .
C31 C 0.36556(16) -0.0439(4) 0.3755(3) 0.0441(11) Uani 1 1 d . . . . .
H31A H 0.363611 -0.139357 0.380576 0.066 Uiso 1 1 calc R U . . .
H31B H 0.382952 -0.023439 0.340389 0.066 Uiso 1 1 calc R U . . .
H31C H 0.339047 -0.007415 0.347178 0.066 Uiso 1 1 calc R U . . .
C32 C 0.42048(14) -0.0555(4) 0.5080(3) 0.0456(12) Uani 1 1 d . . . . .
H32A H 0.431263 -0.024230 0.568218 0.068 Uiso 1 1 calc R U . . .
H32B H 0.439622 -0.037899 0.476659 0.068 Uiso 1 1 calc R U . . .
H32C H 0.415541 -0.150170 0.508042 0.068 Uiso 1 1 calc R U . . .

loop_
_atom_site_aniso_label
_atom_site_aniso_U_11
_atom_site_aniso_U_22
_atom_site_aniso_U_33
_atom_site_aniso_U_23
_atom_site_aniso_U_13
_atom_site_aniso_U_12
Er1 0.01811(8) 0.01884(8) 0.01856(8) 0.00021(6) 0.00533(6) -0.00081(6)
N1 0.0245(17) 0.0270(16) 0.0259(16) -0.0029(12) 0.0115(13) 0.0004(13)
N2 0.038(2) 0.0280(16) 0.0321(18) 0.0038(14) 0.0114(15) 0.0034(15)
C1 0.0205(19) 0.0231(18) 0.036(2) -0.0038(15) 0.0154(16) -0.0060(14)
C2 0.0194(18) 0.0242(17) 0.0192(17) 0.0018(13) 0.0066(14) -0.0030(14)
C3 0.024(2) 0.043(2) 0.0227(19) 0.0051(16) 0.0074(16) -0.0015(17)
C4 0.050(3) 0.063(3) 0.024(2) -0.009(2) 0.0052(19) -0.003(2)
C5 0.054(3) 0.057(3) 0.036(2) -0.012(2) 0.020(2) 0.008(2)
C6 0.037(2) 0.037(2) 0.035(2) 0.0014(17) 0.0162(19) 0.0113(18)
C7 0.0219(18) 0.0307(19) 0.0221(17) 0.0017(14) 0.0098(14) 0.0007(15)
C8 0.0168(18) 0.045(2) 0.0202(17) 0.0014(15) 0.0071(14) -0.0012(16)
C9 0.016(5) 0.037(9) 0.027(6) -0.002(6) 0.003(4) -0.003(6)
C10 0.028(5) 0.045(10) 0.023(5) -0.002(8) -0.001(4) 0.003(8)
C11 0.036(8) 0.045(10) 0.028(6) -0.016(7) 0.010(5) -0.014(7)
C12 0.028(6) 0.026(8) 0.034(6) -0.012(5) 0.010(5) -0.009(6)
C9' 0.025(5) 0.042(9) 0.020(5) -0.005(6) 0.001(4) -0.003(7)
C10' 0.029(5) 0.048(10) 0.023(5) 0.005(7) 0.005(4) -0.004(7)
C11' 0.030(6) 0.048(11) 0.025(5) -0.012(8) 0.007(4) -0.006(8)
C12' 0.034(7) 0.023(8) 0.032(6) -0.015(5) 0.020(5) -0.008(5)
C13 0.026(2) 0.040(2) 0.027(2) -0.0124(16) 0.0130(16) -0.0138(17)
C14 0.038(3) 0.026(2) 0.067(3) -0.0028(19) 0.029(2) -0.0038(18)
C15 0.0258(19) 0.0291(19) 0.0266(19) -0.0036(15) 0.0059(15) -0.0030(16)
C16 0.0143(18) 0.035(2) 0.0255(19) 0.0034(15) 0.0040(14) -0.0033(15)
C17 0.0139(17) 0.0261(18) 0.032(2) 0.0051(15) 0.0086(15) 0.0011(14)
C18 0.028(2) 0.030(2) 0.055(3) 0.0047(18) 0.021(2) 0.0033(17)
C19 0.033(3) 0.039(2) 0.079(4) 0.029(2) 0.025(2) 0.014(2)
C20 0.030(3) 0.070(3) 0.053(3) 0.036(3) 0.017(2) 0.015(2)
C21 0.023(2) 0.054(3) 0.032(2) 0.0108(19) 0.0090(17) 0.0027(18)
C22 0.030(2) 0.037(2) 0.038(2) 0.0084(17) 0.0185(18) 0.0007(17)
C23 0.040(3) 0.044(2) 0.038(2) -0.0182(19) 0.016(2) 0.000(2)
C24 0.037(3) 0.045(2) 0.025(2) 0.0035(17) 0.0107(18) -0.0004(19)
C25 0.030(2) 0.036(2) 0.029(2) 0.0174(16) 0.0072(17) 0.0077(17)
C26 0.039(2) 0.0240(19) 0.039(2) 0.0130(16) 0.0112(19) 0.0056(17)
C27 0.047(3) 0.030(2) 0.062(3) 0.009(2) 0.014(2) 0.000(2)
C28 0.038(3) 0.045(3) 0.086(4) 0.023(3) 0.018(3) -0.005(2)
C29 0.035(3) 0.057(3) 0.061(3) 0.029(3) 0.019(2) 0.011(2)
C30 0.040(3) 0.048(3) 0.033(2) 0.0214(19) 0.013(2) 0.012(2)
C31 0.068(3) 0.0207(19) 0.044(3) -0.0027(17) 0.018(2) 0.001(2)
C32 0.051(3) 0.038(2) 0.053(3) 0.019(2) 0.023(2) 0.020(2)

loop_
_atom_type_symbol
_atom_type_description
_atom_type_scat_dispersion_real
_atom_type_scat_dispersion_imag
_atom_type_scat_source
C C 0.0033 0.0016 'International Tables Vol C Tables 4.2.6.8 and 6.1.1.4'
H H 0.0000 0.0000 'International Tables Vol C Tables 4.2.6.8 and 6.1.1.4'
Er Er -0.2586 4.9576 'International Tables Vol C Tables 4.2.6.8 and 6.1.1.4'
N N 0.0061 0.0033 'International Tables Vol C Tables 4.2.6.8 and 6.1.1.4'

loop_
_geom_angle_atom_site_label_1
_geom_angle_atom_site_label_2
_geom_angle_atom_site_label_3
_geom_angle
_geom_angle_site_symmetry_1
_geom_angle_site_symmetry_3
_geom_angle_publ_flag
C15 Er1 C24 131.43(14) . . ?
C15 Er1 N2 87.53(12) . . ?
C24 Er1 N2 69.79(13) . . ?
C15 Er1 N1 69.28(11) . . ?
C24 Er1 N1 89.21(13) . . ?
N2 Er1 N1 125.27(11) . . ?
C15 Er1 C1 101.03(12) . . ?
C24 Er1 C1 123.65(13) . . ?
N2 Er1 C1 141.61(11) . . ?
N1 Er1 C1 92.37(10) . . ?
C15 Er1 C13 132.38(13) . . ?
C24 Er1 C13 93.78(14) . . ?
N2 Er1 C13 127.85(12) . . ?
N1 Er1 C13 102.56(11) . . ?
C1 Er1 C13 31.35(12) . . ?
C15 Er1 C2 87.96(12) . . ?
C24 Er1 C2 140.21(13) . . ?
N2 Er1 C2 113.48(11) . . ?
N1 Er1 C2 114.33(10) . . ?
C1 Er1 C2 31.36(10) . . ?
C13 Er1 C2 51.45(11) . . ?
C15 Er1 C8 137.51(12) . . ?
C24 Er1 C8 89.09(13) . . ?
N2 Er1 C8 97.67(12) . . ?
N1 Er1 C8 133.10(11) . . ?
C1 Er1 C8 51.60(12) . . ?
C13 Er1 C8 30.94(12) . . ?
C2 Er1 C8 51.25(11) . . ?
C15 Er1 C7 107.57(12) . . ?
C24 Er1 C7 114.63(13) . . ?
N2 Er1 C7 90.29(11) . . ?
N1 Er1 C7 143.21(10) . . ?
C1 Er1 C7 51.38(11) . . ?
C13 Er1 C7 51.04(11) . . ?
C2 Er1 C7 30.79(10) . . ?
C8 Er1 C7 30.87(10) . . ?
C15 Er1 C25 103.45(12) . . ?
C24 Er1 C25 29.28(13) . . ?
N2 Er1 C25 52.19(11) . . ?
N1 Er1 C25 84.98(10) . . ?
C1 Er1 C25 152.60(12) . . ?
C13 Er1 C25 123.00(12) . . ?
C2 Er1 C25 160.28(11) . . ?
C8 Er1 C25 112.98(11) . . ?
C7 Er1 C25 129.53(11) . . ?
C15 Er1 C26 85.59(12) . . ?
C24 Er1 C26 53.81(13) . . ?
N2 Er1 C26 29.15(11) . . ?
N1 Er1 C26 97.95(11) . . ?
C1 Er1 C26 169.22(11) . . ?
C13 Er1 C26 141.29(12) . . ?
C2 Er1 C26 142.23(11) . . ?
C8 Er1 C26 118.01(12) . . ?
C7 Er1 C26 118.63(11) . . ?
C25 Er1 C26 27.44(11) . . ?
C17 N1 C23 113.8(3) . . ?
C17 N1 C22 109.4(3) . . ?
C23 N1 C22 107.5(3) . . ?
C17 N1 Er1 101.62(19) . . ?
C23 N1 Er1 109.6(2) . . ?
C22 N1 Er1 115.1(2) . . ?
C26 N2 C31 113.6(4) . . ?
C26 N2 C32 110.1(3) . . ?
C31 N2 C32 107.4(3) . . ?
C26 N2 Er1 93.9(2) . . ?
C31 N2 Er1 110.7(2) . . ?
C32 N2 Er1 120.8(3) . . ?
C13 C1 C2 107.3(3) . . ?
C13 C1 C14 127.8(3) . . ?
C2 C1 C14 123.8(4) . . ?
C13 C1 Er1 74.4(2) . . ?
C2 C1 Er1 75.36(19) . . ?
C14 C1 Er1 125.3(2) . . ?
C7 C2 C1 108.2(3) . . ?
C7 C2 C3 123.2(3) . . ?
C1 C2 C3 128.0(3) . . ?
C7 C2 Er1 76.06(19) . . ?
C1 C2 Er1 73.28(19) . . ?
C3 C2 Er1 124.0(2) . . ?
C2 C3 C4 111.2(3) . . ?
C2 C3 H3A 109.4 . . ?
C4 C3 H3A 109.4 . . ?
C2 C3 H3B 109.4 . . ?
C4 C3 H3B 109.4 . . ?
H3A C3 H3B 108.0 . . ?
C5 C4 C3 111.9(4) . . ?
C5 C4 H4A 109.2 . . ?
C3 C4 H4A 109.2 . . ?
C5 C4 H4B 109.2 . . ?
C3 C4 H4B 109.2 . . ?
H4A C4 H4B 107.9 . . ?
C4 C5 C6 112.9(4) . . ?
C4 C5 H5A 109.0 . . ?
C6 C5 H5A 109.0 . . ?
C4 C5 H5B 109.0 . . ?
C6 C5 H5B 109.0 . . ?
H5A C5 H5B 107.8 . . ?
C7 C6 C5 110.3(3) . . ?
C7 C6 H6A 109.6 . . ?
C5 C6 H6A 109.6 . . ?
C7 C6 H6B 109.6 . . ?
C5 C6 H6B 109.6 . . ?
H6A C6 H6B 108.1 . . ?
C2 C7 C8 108.0(3) . . ?
C2 C7 C6 122.5(3) . . ?
C8 C7 C6 128.6(3) . . ?
C2 C7 Er1 73.15(19) . . ?
C8 C7 Er1 73.69(19) . . ?
C6 C7 Er1 127.4(3) . . ?
C13 C8 C7 107.7(3) . . ?
C13 C8 C9 115.8(10) . . ?
C7 C8 C9 134.6(10) . . ?
C13 C8 C9' 131.1(9) . . ?
C7 C8 C9' 120.8(9) . . ?
C13 C8 Er1 73.0(2) . . ?
C7 C8 Er1 75.4(2) . . ?
C9 C8 Er1 128.8(10) . . ?
C9' C8 Er1 123.4(10) . . ?
C8 C9 C10 114.6(15) . . ?
C8 C9 H9A 108.6 . . ?
C10 C9 H9A 108.6 . . ?
C8 C9 H9B 108.6 . . ?
C10 C9 H9B 108.6 . . ?
H9A C9 H9B 107.6 . . ?
C11 C10 C9 114.5(14) . . ?
C11 C10 H10A 108.6 . . ?
C9 C10 H10A 108.6 . . ?
C11 C10 H10B 108.6 . . ?
C9 C10 H10B 108.6 . . ?
H10A C10 H10B 107.6 . . ?
C10 C11 C12 113.3(13) . . ?
C10 C11 H11A 108.9 . . ?
C12 C11 H11A 108.9 . . ?
C10 C11 H11B 108.9 . . ?
C12 C11 H11B 108.9 . . ?
H11A C11 H11B 107.7 . . ?
C11 C12 C13 103.5(13) . . ?
C11 C12 H12A 111.1 . . ?
C13 C12 H12A 111.1 . . ?
C11 C12 H12B 111.1 . . ?
C13 C12 H12B 111.1 . . ?
H12A C12 H12B 109.0 . . ?
C10' C9' C8 108.0(13) . . ?
C10' C9' H9'1 110.1 . . ?
C8 C9' H9'1 110.1 . . ?
C10' C9' H9'2 110.1 . . ?
C8 C9' H9'2 110.1 . . ?
H9'1 C9' H9'2 108.4 . . ?
C11' C10' C9' 111.0(13) . . ?
C11' C10' H10C 109.4 . . ?
C9' C10' H10C 109.4 . . ?
C11' C10' H10D 109.4 . . ?
C9' C10' H10D 109.4 . . ?
H10C C10' H10D 108.0 . . ?
C10' C11' C12' 112.3(13) . . ?
C10' C11' H11C 109.1 . . ?
C12' C11' H11C 109.1 . . ?
C10' C11' H11D 109.1 . . ?
C12' C11' H11D 109.1 . . ?
H11C C11' H11D 107.9 . . ?
C13 C12' C11' 112.9(12) . . ?
C13 C12' H12C 109.0 . . ?
C11' C12' H12C 109.0 . . ?
C13 C12' H12D 109.0 . . ?
C11' C12' H12D 109.0 . . ?
H12C C12' H12D 107.8 . . ?
C8 C13 C1 108.9(3) . . ?
C8 C13 C12' 113.8(9) . . ?
C1 C13 C12' 137.1(9) . . ?
C8 C13 C12 130.9(10) . . ?
C1 C13 C12 119.6(9) . . ?
C8 C13 Er1 76.1(2) . . ?
C1 C13 Er1 74.3(2) . . ?
C12' C13 Er1 119.7(8) . . ?
C12 C13 Er1 123.0(8) . . ?
C1 C14 H14A 109.5 . . ?
C1 C14 H14B 109.5 . . ?
H14A C14 H14B 109.5 . . ?
C1 C14 H14C 109.5 . . ?
H14A C14 H14C 109.5 . . ?
H14B C14 H14C 109.5 . . ?
C16 C15 Er1 101.8(2) . . ?
C16 C15 H15A 110(2) . . ?
Er1 C15 H15A 103(2) . . ?
C16 C15 H15B 110(2) . . ?
Er1 C15 H15B 121(2) . . ?
H15A C15 H15B 110(3) . . ?
C17 C16 C21 116.4(4) . . ?
C17 C16 C15 121.4(3) . . ?
C21 C16 C15 122.1(4) . . ?
C18 C17 C16 121.8(4) . . ?
C18 C17 N1 122.4(3) . . ?
C16 C17 N1 115.8(3) . . ?
C19 C18 C17 120.5(4) . . ?
C19 C18 H18 119.8 . . ?
C17 C18 H18 119.8 . . ?
C20 C19 C18 119.4(4) . . ?
C20 C19 H19 120.3 . . ?
C18 C19 H19 120.3 . . ?
C19 C20 C21 120.7(4) . . ?
C19 C20 H20 119.7 . . ?
C21 C20 H20 119.7 . . ?
C20 C21 C16 121.2(4) . . ?
C20 C21 H21 119.4 . . ?
C16 C21 H21 119.4 . . ?
N1 C22 H22A 109.5 . . ?
N1 C22 H22B 109.5 . . ?
H22A C22 H22B 109.5 . . ?
N1 C22 H22C 109.5 . . ?
H22A C22 H22C 109.5 . . ?
H22B C22 H22C 109.5 . . ?
N1 C23 H23A 109.5 . . ?
N1 C23 H23B 109.5 . . ?
H23A C23 H23B 109.5 . . ?
N1 C23 H23C 109.5 . . ?
H23A C23 H23C 109.5 . . ?
H23B C23 H23C 109.5 . . ?
C25 C24 Er1 95.3(2) . . ?
C25 C24 H24A 112(3) . . ?
Er1 C24 H24A 128(3) . . ?
C25 C24 H24B 116(3) . . ?
Er1 C24 H24B 94(3) . . ?
H24A C24 H24B 110(4) . . ?
C26 C25 C30 115.8(4) . . ?
C26 C25 C24 122.0(4) . . ?
C30 C25 C24 121.7(4) . . ?
C26 C25 Er1 77.4(2) . . ?
C30 C25 Er1 138.7(3) . . ?
C24 C25 Er1 55.4(2) . . ?
C27 C26 C25 120.7(4) . . ?
C27 C26 N2 122.9(4) . . ?
C25 C26 N2 116.5(4) . . ?
C27 C26 Er1 139.2(3) . . ?
C25 C26 Er1 75.2(2) . . ?
N2 C26 Er1 56.94(17) . . ?
C28 C27 C26 121.5(5) . . ?
C28 C27 H27 119.2 . . ?
C26 C27 H27 119.2 . . ?
C27 C28 C29 118.9(5) . . ?
C27 C28 H28 120.6 . . ?
C29 C28 H28 120.6 . . ?
C30 C29 C28 120.8(5) . . ?
C30 C29 H29 119.6 . . ?
C28 C29 H29 119.6 . . ?
C29 C30 C25 122.3(5) . . ?
C29 C30 H30 118.8 . . ?
C25 C30 H30 118.8 . . ?
N2 C31 H31A 109.5 . . ?
N2 C31 H31B 109.5 . . ?
H31A C31 H31B 109.5 . . ?
N2 C31 H31C 109.5 . . ?
H31A C31 H31C 109.5 . . ?
H31B C31 H31C 109.5 . . ?
N2 C32 H32A 109.5 . . ?
N2 C32 H32B 109.5 . . ?
H32A C32 H32B 109.5 . . ?
N2 C32 H32C 109.5 . . ?
H32A C32 H32C 109.5 . . ?
H32B C32 H32C 109.5 . . ?

loop_
_geom_bond_atom_site_label_1
_geom_bond_atom_site_label_2
_geom_bond_distance
_geom_bond_site_symmetry_2
_geom_bond_publ_flag
Er1 C15 2.427(4) . ?
Er1 C24 2.453(4) . ?
Er1 N2 2.517(3) . ?
Er1 N1 2.526(3) . ?
Er1 C1 2.614(3) . ?
Er1 C13 2.616(4) . ?
Er1 C2 2.641(3) . ?
Er1 C8 2.655(4) . ?
Er1 C7 2.678(3) . ?
Er1 C25 2.969(4) . ?
Er1 C26 2.997(4) . ?
N1 C17 1.470(5) . ?
N1 C23 1.474(5) . ?
N1 C22 1.481(5) . ?
N2 C26 1.463(5) . ?
N2 C31 1.483(5) . ?
N2 C32 1.496(5) . ?
C1 C13 1.413(5) . ?
C1 C2 1.420(5) . ?
C1 C14 1.504(5) . ?
C2 C7 1.413(5) . ?
C2 C3 1.500(5) . ?
C3 C4 1.509(6) . ?
C3 H3A 0.9900 . ?
C3 H3B 0.9900 . ?
C4 C5 1.506(7) . ?
C4 H4A 0.9900 . ?
C4 H4B 0.9900 . ?
C5 C6 1.531(6) . ?
C5 H5A 0.9900 . ?
C5 H5B 0.9900 . ?
C6 C7 1.508(5) . ?
C6 H6A 0.9900 . ?
C6 H6B 0.9900 . ?
C7 C8 1.419(5) . ?
C8 C13 1.406(5) . ?
C8 C9 1.49(2) . ?
C8 C9' 1.55(2) . ?
C9 C10 1.51(2) . ?
C9 H9A 0.9900 . ?
C9 H9B 0.9900 . ?
C10 C11 1.494(15) . ?
C10 H10A 0.9900 . ?
C10 H10B 0.9900 . ?
C11 C12 1.54(2) . ?
C11 H11A 0.9900 . ?
C11 H11B 0.9900 . ?
C12 C13 1.571(19) . ?
C12 H12A 0.9900 . ?
C12 H12B 0.9900 . ?
C9' C10' 1.539(16) . ?
C9' H9'1 0.9900 . ?
C9' H9'2 0.9900 . ?
C10' C11' 1.507(12) . ?
C10' H10C 0.9900 . ?
C10' H10D 0.9900 . ?
C11' C12' 1.522(16) . ?
C11' H11C 0.9900 . ?
C11' H11D 0.9900 . ?
C12' C13 1.502(17) . ?
C12' H12C 0.9900 . ?
C12' H12D 0.9900 . ?
C14 H14A 0.9800 . ?
C14 H14B 0.9800 . ?
C14 H14C 0.9800 . ?
C15 C16 1.482(5) . ?
C15 H15A 0.98(3) . ?
C15 H15B 0.96(3) . ?
C16 C17 1.403(5) . ?
C16 C21 1.410(5) . ?
C17 C18 1.378(5) . ?
C18 C19 1.378(6) . ?
C18 H18 0.9500 . ?
C19 C20 1.376(7) . ?
C19 H19 0.9500 . ?
C20 C21 1.384(6) . ?
C20 H20 0.9500 . ?
C21 H21 0.9500 . ?
C22 H22A 0.9800 . ?
C22 H22B 0.9800 . ?
C22 H22C 0.9800 . ?
C23 H23A 0.9800 . ?
C23 H23B 0.9800 . ?
C23 H23C 0.9800 . ?
C24 C25 1.458(6) . ?
C24 H24A 0.99(3) . ?
C24 H24B 0.96(4) . ?
C25 C26 1.415(6) . ?
C25 C30 1.423(6) . ?
C26 C27 1.390(6) . ?
C27 C28 1.379(7) . ?
C27 H27 0.9500 . ?
C28 C29 1.381(8) . ?
C28 H28 0.9500 . ?
C29 C30 1.365(7) . ?
C29 H29 0.9500 . ?
C30 H30 0.9500 . ?
C31 H31A 0.9800 . ?
C31 H31B 0.9800 . ?
C31 H31C 0.9800 . ?
C32 H32A 0.9800 . ?
C32 H32B 0.9800 . ?
C32 H32C 0.9800 . ?

loop_
_geom_torsion_atom_site_label_1
_geom_torsion_atom_site_label_2
_geom_torsion_atom_site_label_3
_geom_torsion_atom_site_label_4
_geom_torsion
_geom_torsion_site_symmetry_1
_geom_torsion_site_symmetry_2
_geom_torsion_site_symmetry_3
_geom_torsion_site_symmetry_4
_geom_torsion_publ_flag
C13 C1 C2 C7 -0.6(4) . . . . ?
C14 C1 C2 C7 168.3(3) . . . . ?
Er1 C1 C2 C7 -68.7(2) . . . . ?
C13 C1 C2 C3 -171.4(3) . . . . ?
C14 C1 C2 C3 -2.6(6) . . . . ?
Er1 C1 C2 C3 120.4(4) . . . . ?
C13 C1 C2 Er1 68.1(2) . . . . ?
C14 C1 C2 Er1 -123.0(3) . . . . ?
C7 C2 C3 C4 13.7(5) . . . . ?
C1 C2 C3 C4 -176.6(4) . . . . ?
Er1 C2 C3 C4 -81.7(4) . . . . ?
C2 C3 C4 C5 -45.1(5) . . . . ?
C3 C4 C5 C6 63.3(5) . . . . ?
C4 C5 C6 C7 -44.6(5) . . . . ?
C1 C2 C7 C8 0.8(4) . . . . ?
C3 C2 C7 C8 172.2(3) . . . . ?
Er1 C2 C7 C8 -66.0(2) . . . . ?
C1 C2 C7 C6 -169.1(3) . . . . ?
C3 C2 C7 C6 2.3(5) . . . . ?
Er1 C2 C7 C6 124.0(3) . . . . ?
C1 C2 C7 Er1 66.8(2) . . . . ?
C3 C2 C7 Er1 -121.8(3) . . . . ?
C5 C6 C7 C2 12.8(5) . . . . ?
C5 C6 C7 C8 -154.9(4) . . . . ?
C5 C6 C7 Er1 106.0(4) . . . . ?
C2 C7 C8 C13 -0.8(4) . . . . ?
C6 C7 C8 C13 168.4(4) . . . . ?
Er1 C7 C8 C13 -66.4(2) . . . . ?
C2 C7 C8 C9 -163.6(14) . . . . ?
C6 C7 C8 C9 5.5(15) . . . . ?
Er1 C7 C8 C9 130.7(14) . . . . ?
C2 C7 C8 C9' -173.9(12) . . . . ?
C6 C7 C8 C9' -4.7(13) . . . . ?
Er1 C7 C8 C9' 120.5(12) . . . . ?
C2 C7 C8 Er1 65.6(2) . . . . ?
C6 C7 C8 Er1 -125.2(4) . . . . ?
C13 C8 C9 C10 13(2) . . . . ?
C7 C8 C9 C10 175.0(11) . . . . ?
Er1 C8 C9 C10 -75.2(17) . . . . ?
C8 C9 C10 C11 -43(2) . . . . ?
C9 C10 C11 C12 63(2) . . . . ?
C10 C11 C12 C13 -47(2) . . . . ?
C13 C8 C9' C10' 10(2) . . . . ?
C7 C8 C9' C10' -178.5(11) . . . . ?
Er1 C8 C9' C10' -86.1(15) . . . . ?
C8 C9' C10' C11' -38(2) . . . . ?
C9' C10' C11' C12' 64(2) . . . . ?
C10' C11' C12' C13 -56.1(19) . . . . ?
C7 C8 C13 C1 0.4(4) . . . . ?
C9 C8 C13 C1 166.9(11) . . . . ?
C9' C8 C13 C1 172.5(14) . . . . ?
Er1 C8 C13 C1 -67.7(3) . . . . ?
C7 C8 C13 C12' -175.2(9) . . . . ?
C9' C8 C13 C12' -3.1(16) . . . . ?
Er1 C8 C13 C12' 116.7(9) . . . . ?
C7 C8 C13 C12 -170.1(11) . . . . ?
C9 C8 C13 C12 -3.6(16) . . . . ?
Er1 C8 C13 C12 121.8(11) . . . . ?
C7 C8 C13 Er1 68.1(3) . . . . ?
C9 C8 C13 Er1 -125.4(11) . . . . ?
C9' C8 C13 Er1 -119.8(14) . . . . ?
C2 C1 C13 C8 0.1(4) . . . . ?
C14 C1 C13 C8 -168.2(4) . . . . ?
Er1 C1 C13 C8 68.9(3) . . . . ?
C2 C1 C13 C12' 174.2(12) . . . . ?
C14 C1 C13 C12' 5.9(13) . . . . ?
Er1 C1 C13 C12' -117.0(12) . . . . ?
C2 C1 C13 C12 171.9(10) . . . . ?
C14 C1 C13 C12 3.6(11) . . . . ?
Er1 C1 C13 C12 -119.3(10) . . . . ?
C2 C1 C13 Er1 -68.8(2) . . . . ?
C14 C1 C13 Er1 122.9(4) . . . . ?
C11' C12' C13 C8 24.5(15) . . . . ?
C11' C12' C13 C1 -149.4(9) . . . . ?
C11' C12' C13 Er1 111.6(13) . . . . ?
C11 C12 C13 C8 19.9(18) . . . . ?
C11 C12 C13 C1 -149.8(10) . . . . ?
C11 C12 C13 Er1 120.5(13) . . . . ?
Er1 C15 C16 C17 -39.5(4) . . . . ?
Er1 C15 C16 C21 136.2(3) . . . . ?
C21 C16 C17 C18 2.4(5) . . . . ?
C15 C16 C17 C18 178.3(3) . . . . ?
C21 C16 C17 N1 -176.9(3) . . . . ?
C15 C16 C17 N1 -1.0(5) . . . . ?
C23 N1 C17 C18 -22.6(5) . . . . ?
C22 N1 C17 C18 97.6(4) . . . . ?
Er1 N1 C17 C18 -140.3(3) . . . . ?
C23 N1 C17 C16 156.6(3) . . . . ?
C22 N1 C17 C16 -83.1(4) . . . . ?
Er1 N1 C17 C16 39.0(3) . . . . ?
C16 C17 C18 C19 -2.3(6) . . . . ?
N1 C17 C18 C19 176.9(4) . . . . ?
C17 C18 C19 C20 0.5(6) . . . . ?
C18 C19 C20 C21 1.1(7) . . . . ?
C19 C20 C21 C16 -1.0(7) . . . . ?
C17 C16 C21 C20 -0.7(6) . . . . ?
C15 C16 C21 C20 -176.6(4) . . . . ?
Er1 C24 C25 C26 41.9(4) . . . . ?
Er1 C24 C25 C30 -130.3(3) . . . . ?
C30 C25 C26 C27 -0.6(6) . . . . ?
C24 C25 C26 C27 -173.2(4) . . . . ?
Er1 C25 C26 C27 -138.9(4) . . . . ?
C30 C25 C26 N2 178.7(3) . . . . ?
C24 C25 C26 N2 6.1(5) . . . . ?
Er1 C25 C26 N2 40.4(3) . . . . ?
C30 C25 C26 Er1 138.4(3) . . . . ?
C24 C25 C26 Er1 -34.3(3) . . . . ?
C31 N2 C26 C27 16.4(5) . . . . ?
C32 N2 C26 C27 -104.2(5) . . . . ?
Er1 N2 C26 C27 130.9(4) . . . . ?
C31 N2 C26 C25 -162.9(3) . . . . ?
C32 N2 C26 C25 76.5(4) . . . . ?
Er1 N2 C26 C25 -48.3(3) . . . . ?
C31 N2 C26 Er1 -114.6(3) . . . . ?
C32 N2 C26 Er1 124.9(3) . . . . ?
C25 C26 C27 C28 0.4(7) . . . . ?
N2 C26 C27 C28 -178.8(4) . . . . ?
Er1 C26 C27 C28 -103.0(6) . . . . ?
C26 C27 C28 C29 -0.6(7) . . . . ?
C27 C28 C29 C30 0.9(7) . . . . ?
C28 C29 C30 C25 -1.1(7) . . . . ?
C26 C25 C30 C29 0.9(6) . . . . ?
C24 C25 C30 C29 173.5(4) . . . . ?
Er1 C25 C30 C29 101.5(5) . . . . ?
